data_7711615
loop_
_publ_author_name
'Cheng, Yang'
'Yang, Qingqing'
'He, Jiang'
'Zou, Wenjie'
'Liao, Keyu'
'Chang, Xiaoyong'
'Zou, Chao'
'Lu, Wei'

_publ_section_title
;
 The energy gap law for NIR-phosphorescent Cr(III) complexes.
;
_journal_issue 9
_journal_name_full 'Dalton transactions (Cambridge, England : 2003)'
_journal_page_first 2561
_journal_page_last 2565
_journal_paper_doi 10.1039/d2dt02872g
_journal_volume 52
_journal_year 2023
_chemical_formula_moiety 'C36 H24 Cr N10, F6 P'
_chemical_formula_sum 'C36 H24 Cr F6 N10 P'
_chemical_formula_weight 793.62
_space_group_crystal_system orthorhombic
_space_group_IT_number 60
_space_group_name_Hall '-P 2n 2ab'
_space_group_name_H-M_alt 'P b c n'
_atom_sites_solution_hydrogens geom
_atom_sites_solution_primary dual
_audit_creation_date 2020-07-10
_audit_creation_method
;
Olex2 1.2
(compiled 2018.05.29 svn.r3508 for OlexSys, GUI svn.r5506)
;
_audit_update_record
;
2022-07-19 deposited with the CCDC.	2022-10-26 downloaded from the CCDC.
;
_cell_angle_alpha 90
_cell_angle_beta 90
_cell_angle_gamma 90
_cell_formula_units_Z 4
_cell_length_a 12.2442(12)
_cell_length_b 32.934(3)
_cell_length_c 8.7564(7)
_cell_measurement_reflns_used 7325
_cell_measurement_temperature 100(2)
_cell_measurement_theta_max 59.00
_cell_measurement_theta_min 2.68
_cell_volume 3531.0(6)
_computing_cell_refinement 'SAINT V8.40A (?, 2016)'
_computing_data_reduction 'SAINT V8.40A (?, 2016)'
_computing_molecular_graphics 'Olex2 (Dolomanov et al., 2009)'
_computing_publication_material 'Olex2 (Dolomanov et al., 2009)'
_computing_structure_refinement 'XL (Sheldrick, 2008)'
_computing_structure_solution 'ShelXT (Sheldrick, 2015)'
_diffrn_ambient_temperature 100.0
_diffrn_detector 'Bruker PHOTON 100 area detector'
_diffrn_detector_area_resol_mean 7.9
_diffrn_detector_type 'CMOS area detector'
_diffrn_measured_fraction_theta_full 0.985
_diffrn_measured_fraction_theta_max 0.985
_diffrn_measurement_device 'three-circle diffractometer'
_diffrn_measurement_device_type 'Bruker CMOS area detector'
_diffrn_measurement_method '\w and \f scans'
_diffrn_radiation_monochromator 'mirror optics'
_diffrn_radiation_probe x-ray
_diffrn_radiation_type CuK\a
_diffrn_radiation_wavelength 1.54178
_diffrn_reflns_av_R_equivalents 0.0973
_diffrn_reflns_av_unetI/netI 0.0651
_diffrn_reflns_Laue_measured_fraction_full 0.985
_diffrn_reflns_Laue_measured_fraction_max 0.985
_diffrn_reflns_limit_h_max 13
_diffrn_reflns_limit_h_min -13
_diffrn_reflns_limit_k_max 36
_diffrn_reflns_limit_k_min -25
_diffrn_reflns_limit_l_max 9
_diffrn_reflns_limit_l_min -9
_diffrn_reflns_number 14739
_diffrn_reflns_point_group_measured_fraction_full 0.985
_diffrn_reflns_point_group_measured_fraction_max 0.985
_diffrn_reflns_theta_full 59.478
_diffrn_reflns_theta_max 59.478
_diffrn_reflns_theta_min 2.683
_diffrn_source 'microfocus sealed X-ray tube'
_diffrn_source_type 'Incoatec I\ms'
_diffrn_standards_number 0
_exptl_absorpt_coefficient_mu 3.755
_exptl_absorpt_correction_T_max 0.7516
_exptl_absorpt_correction_T_min 0.4797
_exptl_absorpt_correction_type multi-scan
_exptl_absorpt_process_details
'SADABS-2016/2 (Bruker,2016/2) was used for absorption correction. wR2(int) was 0.1500 before and 0.0999 after correction. The Ratio of minimum to maximum transmission is 0.6382. The \l/2 correction factor is Not present.'
_exptl_crystal_colour orange
_exptl_crystal_colour_primary orange
_exptl_crystal_density_diffrn 1.493
_exptl_crystal_description plate
_exptl_crystal_F_000 1612
_exptl_crystal_size_max 0.35
_exptl_crystal_size_mid 0.32
_exptl_crystal_size_min 0.002
_refine_diff_density_max 0.859
_refine_diff_density_min -1.022
_refine_diff_density_rms 0.174
_refine_ls_extinction_method none
_refine_ls_goodness_of_fit_ref 1.179
_refine_ls_hydrogen_treatment constr
_refine_ls_matrix_type full
_refine_ls_number_parameters 245
_refine_ls_number_reflns 2547
_refine_ls_number_restraints 12
_refine_ls_restrained_S_all 1.178
_refine_ls_R_factor_all 0.2018
_refine_ls_R_factor_gt 0.1936
_refine_ls_shift/su_max 0.001
_refine_ls_shift/su_mean 0.000
_refine_ls_structure_factor_coef Fsqd
_refine_ls_weighting_details 'w=1/[\s^2^(Fo^2^)+163.6537P] where P=(Fo^2^+2Fc^2^)/3'
_refine_ls_weighting_scheme calc
_refine_ls_wR_factor_gt 0.4354
_refine_ls_wR_factor_ref 0.4383
_reflns_Friedel_coverage 0.000
_reflns_number_gt 2218
_reflns_number_total 2547
_reflns_threshold_expression 'I > 2\s(I)'
_cod_data_source_file d2dt02872g2.cif
_cod_data_source_block cxy3021_0m
_cod_depositor_comments 'Adding full bibliography for 7711611--7711615.cif.'
_cod_database_code 7711615
_shelx_shelxl_version_number 2016/6
_shelx_space_group_comment
;
The symmetry employed for this shelxl refinement is uniquely defined
by the following loop, which should always be used as a source of
symmetry information in preference to the above space-group names.
They are only intended as comments.
;
_shelx_estimated_absorpt_t_max 0.993
_shelx_estimated_absorpt_t_min 0.353
_olex2_refinement_description
;
1. Fixed Uiso
 At 1.2 times of:
  All C(H) groups
2. Uiso/Uaniso restraints and constraints
Uanis(C9) \\sim Ueq, Uanis(C1) \\sim Ueq: with sigma of 0.005 and sigma for
terminal atoms of 0.01
3.a Aromatic/amide H refined with riding coordinates:
 C5(H5), C6(H6), C7(H7), C8(H8), C10(H10), C11(H11), C12(H12), C13(H13),
 C15(H15), C16(H16), C17(H17), C18(H18)
;
_olex2_submission_special_instructions 'No special instructions were received'

loop_
_space_group_symop_operation_xyz
'x, y, z'
'x+1/2, -y+1/2, -z'
'-x, y, -z+1/2'
'-x+1/2, -y+1/2, z+1/2'
'-x, -y, -z'
'-x-1/2, y-1/2, z'
'x, -y, z-1/2'
'x-1/2, y-1/2, -z-1/2'

loop_
_atom_site_label
_atom_site_type_symbol
_atom_site_fract_x
_atom_site_fract_y
_atom_site_fract_z
_atom_site_U_iso_or_equiv
_atom_site_adp_type
_atom_site_occupancy
_atom_site_site_symmetry_order
_atom_site_calc_flag
_atom_site_refinement_flags_posn
_atom_site_refinement_flags_adp
_atom_site_refinement_flags_occupancy
_atom_site_disorder_assembly
_atom_site_disorder_group
Cr1 Cr 0.500000 0.36297(11) 0.250000 0.0429(12) Uani 1 2 d S T P . .
P1 P 1.000000 0.3591(2) 0.250000 0.064(2) Uani 1 2 d S T P . .
N1 N 0.4281(12) 0.3159(4) 0.1245(14) 0.037(3) Uani 1 1 d . . . . .
C1 C 0.4755(11) 0.2927(4) 0.0207(16) 0.025(3) Uani 1 1 d . U . . .
N2 N 0.5719(14) 0.3048(4) -0.0565(15) 0.050(4) Uani 1 1 d . . . . .
C2 C 0.6262(16) 0.3389(5) -0.032(2) 0.047(5) Uani 1 1 d . . . . .
N3 N 0.6158(14) 0.3650(4) 0.0895(15) 0.051(4) Uani 1 1 d . . . . .
C3 C 0.6811(17) 0.3981(5) 0.0637(18) 0.051(5) Uani 1 1 d . . . . .
N4 N 0.7006(14) 0.4297(4) 0.1482(16) 0.050(4) Uani 1 1 d . . . . .
C4 C 0.6624(19) 0.4342(5) 0.2962(19) 0.054(5) Uani 1 1 d . . . . .
N5 N 0.5944(13) 0.4079(4) 0.3637(15) 0.044(4) Uani 1 1 d . . . . .
C5 C 0.5697(15) 0.4136(5) 0.5163(18) 0.043(4) Uani 1 1 d . . . . .
H5 H 0.523190 0.394628 0.565984 0.051 Uiso 1 1 calc R . . . .
C6 C 0.6103(16) 0.4457(5) 0.598(2) 0.051(5) Uani 1 1 d . . . . .
H6 H 0.592930 0.448715 0.703355 0.062 Uiso 1 1 calc R . . . .
C7 C 0.678(2) 0.4740(5) 0.525(2) 0.064(6) Uani 1 1 d . . . . .
H7 H 0.706141 0.496892 0.577881 0.077 Uiso 1 1 calc R . . . .
C8 C 0.702(2) 0.4675(6) 0.373(2) 0.084(9) Uani 1 1 d . . . . .
H8 H 0.746608 0.486494 0.320603 0.101 Uiso 1 1 calc R . . . .
C9 C 0.7317(13) 0.3914(5) -0.0837(18) 0.036(4) Uani 1 1 d . U . . .
C10 C 0.8152(14) 0.4145(7) -0.159(2) 0.061(6) Uani 1 1 d . . . . .
H10 H 0.840526 0.439277 -0.116055 0.073 Uiso 1 1 calc R . . . .
C11 C 0.8594(15) 0.3999(6) -0.2983(18) 0.051(5) Uani 1 1 d . . . . .
H11 H 0.913777 0.414943 -0.351090 0.061 Uiso 1 1 calc R . . . .
C12 C 0.822(2) 0.3630(7) -0.356(2) 0.076(7) Uani 1 1 d . . . . .
H12 H 0.848593 0.353606 -0.451880 0.091 Uiso 1 1 calc R . . . .
C13 C 0.7454(19) 0.3396(6) -0.278(2) 0.060(5) Uani 1 1 d . . . . .
H13 H 0.719730 0.314483 -0.316984 0.072 Uiso 1 1 calc R . . . .
C14 C 0.7091(14) 0.3546(5) -0.1398(19) 0.045(5) Uani 1 1 d . . . . .
C15 C 0.4422(19) 0.2540(5) -0.020(2) 0.062(6) Uani 1 1 d . . . . .
H15 H 0.486108 0.237086 -0.083246 0.074 Uiso 1 1 calc R . . . .
C16 C 0.3459(19) 0.2415(6) 0.032(2) 0.059(6) Uani 1 1 d . . . . .
H16 H 0.320464 0.215267 0.004301 0.070 Uiso 1 1 calc R . . . .
C17 C 0.2808(14) 0.2655(5) 0.128(2) 0.042(4) Uani 1 1 d . . . . .
H17 H 0.210312 0.257609 0.162127 0.051 Uiso 1 1 calc R . . . .
C18 C 0.3302(16) 0.3027(5) 0.1681(19) 0.047(5) Uani 1 1 d . . . . .
H18 H 0.289351 0.320120 0.233015 0.057 Uiso 1 1 calc R . . . .
F1 F 0.9172(19) 0.3905(5) 0.303(2) 0.179(11) Uani 1 1 d . . . . .
F2 F 1.0427(16) 0.3551(7) 0.4149(18) 0.153(8) Uani 1 1 d . . . . .
F3 F 0.9154(14) 0.3239(5) 0.2989(17) 0.111(5) Uani 1 1 d . . . . .

loop_
_atom_site_aniso_label
_atom_site_aniso_U_11
_atom_site_aniso_U_22
_atom_site_aniso_U_33
_atom_site_aniso_U_23
_atom_site_aniso_U_13
_atom_site_aniso_U_12
Cr1 0.067(3) 0.034(2) 0.028(2) 0.000 0.003(2) 0.000
P1 0.088(6) 0.066(5) 0.039(4) 0.000 0.015(4) 0.000
N1 0.045(9) 0.041(8) 0.025(7) 0.009(6) -0.002(7) 0.000(7)
C1 0.020(5) 0.030(5) 0.024(5) -0.002(4) -0.005(4) 0.001(4)
N2 0.087(12) 0.036(8) 0.029(8) -0.006(6) 0.008(8) -0.011(8)
C2 0.053(12) 0.049(10) 0.039(10) 0.004(8) 0.000(9) 0.009(9)
N3 0.099(13) 0.029(7) 0.026(7) 0.005(6) 0.005(8) -0.014(8)
C3 0.084(15) 0.042(10) 0.025(9) 0.012(8) -0.008(9) 0.003(10)
N4 0.073(11) 0.043(8) 0.033(8) 0.000(7) 0.002(8) -0.001(8)
C4 0.094(16) 0.041(10) 0.026(9) 0.015(8) -0.012(10) 0.009(11)
N5 0.067(10) 0.040(8) 0.027(7) -0.006(6) -0.007(7) 0.005(7)
C5 0.051(11) 0.047(10) 0.030(9) -0.005(8) -0.012(9) -0.012(8)
C6 0.071(14) 0.048(11) 0.035(10) -0.010(8) -0.005(10) 0.000(10)
C7 0.110(19) 0.041(10) 0.042(11) -0.004(9) -0.027(12) -0.019(11)
C8 0.17(3) 0.035(10) 0.047(12) 0.005(9) -0.013(15) -0.035(13)
C9 0.031(5) 0.041(5) 0.036(5) 0.000(4) -0.003(4) 0.002(4)
C10 0.030(10) 0.083(14) 0.070(14) 0.029(12) 0.020(10) 0.023(10)
C11 0.042(11) 0.084(14) 0.027(9) 0.010(9) 0.014(8) 0.004(10)
C12 0.11(2) 0.082(16) 0.033(11) 0.006(11) 0.034(12) 0.042(15)
C13 0.084(15) 0.058(11) 0.037(10) -0.001(9) -0.005(12) 0.013(12)
C14 0.047(11) 0.053(10) 0.034(9) 0.017(8) 0.016(8) 0.009(9)
C15 0.101(17) 0.037(10) 0.047(12) -0.011(9) 0.036(12) 0.000(11)
C16 0.090(17) 0.054(12) 0.033(10) -0.004(9) -0.036(11) 0.005(11)
C17 0.039(11) 0.045(10) 0.043(10) 0.005(8) -0.004(8) -0.014(8)
C18 0.066(13) 0.043(10) 0.033(9) -0.007(8) 0.017(10) 0.007(9)
F1 0.28(2) 0.106(11) 0.154(16) 0.061(11) 0.171(18) 0.111(14)
F2 0.154(18) 0.24(2) 0.063(10) 0.000(13) -0.019(11) -0.015(16)
F3 0.137(14) 0.106(11) 0.090(11) 0.009(9) 0.036(11) -0.008(10)

loop_
_atom_type_symbol
_atom_type_description
_atom_type_scat_dispersion_real
_atom_type_scat_dispersion_imag
_atom_type_scat_source
C C 0.0181 0.0091 'International Tables Vol C Tables 4.2.6.8 and 6.1.1.4'
H H 0.0000 0.0000 'International Tables Vol C Tables 4.2.6.8 and 6.1.1.4'
Cr Cr -0.1635 2.4439 'International Tables Vol C Tables 4.2.6.8 and 6.1.1.4'
F F 0.0727 0.0534 'International Tables Vol C Tables 4.2.6.8 and 6.1.1.4'
N N 0.0311 0.0180 'International Tables Vol C Tables 4.2.6.8 and 6.1.1.4'
P P 0.2955 0.4335 'International Tables Vol C Tables 4.2.6.8 and 6.1.1.4'

loop_
_geom_angle_atom_site_label_1
_geom_angle_atom_site_label_2
_geom_angle_atom_site_label_3
_geom_angle
_geom_angle_site_symmetry_1
_geom_angle_site_symmetry_3
_geom_angle_publ_flag
N1 Cr1 N1 84.5(7) . 3_655 ?
N1 Cr1 N5 92.3(5) . 3_655 ?
N1 Cr1 N5 171.8(6) . . ?
N1 Cr1 N5 92.3(5) 3_655 . ?
N1 Cr1 N5 171.8(6) 3_655 3_655 ?
N3 Cr1 N1 87.4(5) 3_655 3_655 ?
N3 Cr1 N1 95.5(6) 3_655 . ?
N3 Cr1 N1 87.4(5) . . ?
N3 Cr1 N1 95.5(6) . 3_655 ?
N3 Cr1 N3 176.1(8) 3_655 . ?
N3 Cr1 N5 91.9(6) . 3_655 ?
N3 Cr1 N5 85.4(6) . . ?
N3 Cr1 N5 91.9(6) 3_655 . ?
N3 Cr1 N5 85.4(6) 3_655 3_655 ?
N5 Cr1 N5 91.8(8) 3_655 . ?
F1 P1 F1 94.3(15) 3_755 . ?
F1 P1 F2 90.0(11) . . ?
F1 P1 F2 96.8(12) 3_755 . ?
F1 P1 F2 90.0(11) 3_755 3_755 ?
F1 P1 F2 96.8(12) . 3_755 ?
F1 P1 F3 176.5(9) 3_755 . ?
F1 P1 F3 176.5(9) . 3_755 ?
F1 P1 F3 88.9(9) 3_755 3_755 ?
F1 P1 F3 88.9(9) . . ?
F2 P1 F2 170.1(19) 3_755 . ?
F2 P1 F3 84.7(10) 3_755 3_755 ?
F2 P1 F3 88.2(11) 3_755 . ?
F2 P1 F3 88.2(11) . 3_755 ?
F2 P1 F3 84.7(10) . . ?
F3 P1 F3 88.0(12) . 3_755 ?
C1 N1 Cr1 127.1(11) . . ?
C1 N1 C18 113.8(14) . . ?
C18 N1 Cr1 118.0(11) . . ?
N1 C1 N2 122.1(13) . . ?
N1 C1 C15 125.5(15) . . ?
C15 C1 N2 112.4(14) . . ?
C2 N2 C1 125.5(14) . . ?
N2 C2 N3 127.6(17) . . ?
N2 C2 C14 122.6(16) . . ?
N3 C2 C14 109.8(16) . . ?
C2 N3 Cr1 126.1(12) . . ?
C3 N3 Cr1 123.9(12) . . ?
C3 N3 C2 108.4(15) . . ?
N3 C3 C9 106.0(15) . . ?
N4 C3 N3 130.5(17) . . ?
N4 C3 C9 123.5(17) . . ?
C3 N4 C4 123.9(17) . . ?
N5 C4 N4 123.6(17) . . ?
N5 C4 C8 121.2(17) . . ?
C8 C4 N4 115.2(19) . . ?
C4 N5 Cr1 125.6(11) . . ?
C4 N5 C5 118.4(15) . . ?
C5 N5 Cr1 115.3(12) . . ?
C6 C5 N5 122.0(17) . . ?
C5 C6 C7 119.2(17) . . ?
C8 C7 C6 117.7(17) . . ?
C7 C8 C4 121(2) . . ?
C10 C9 C3 129.3(17) . . ?
C14 C9 C3 112.1(15) . . ?
C14 C9 C10 117.3(16) . . ?
C11 C10 C9 119(2) . . ?
C12 C11 C10 118.8(18) . . ?
C13 C12 C11 121.5(17) . . ?
C14 C13 C12 116.9(19) . . ?
C9 C14 C2 103.0(15) . . ?
C9 C14 C13 125.4(17) . . ?
C13 C14 C2 130.9(18) . . ?
C16 C15 C1 117.1(17) . . ?
C15 C16 C17 122.4(18) . . ?
C16 C17 C18 113.3(17) . . ?
N1 C18 C17 126.7(16) . . ?

loop_
_geom_bond_atom_site_label_1
_geom_bond_atom_site_label_2
_geom_bond_distance
_geom_bond_site_symmetry_2
_geom_bond_publ_flag
Cr1 N1 2.095(14) 3_655 ?
Cr1 N1 2.095(13) . ?
Cr1 N3 1.997(15) . ?
Cr1 N3 1.997(15) 3_655 ?
Cr1 N5 2.125(14) . ?
Cr1 N5 2.125(14) 3_655 ?
P1 F1 1.521(14) 3_755 ?
P1 F1 1.521(14) . ?
P1 F2 1.542(16) . ?
P1 F2 1.542(16) 3_755 ?
P1 F3 1.613(16) . ?
P1 F3 1.613(16) 3_755 ?
N1 C1 1.321(19) . ?
N1 C18 1.33(2) . ?
C1 N2 1.42(2) . ?
C1 C15 1.39(2) . ?
N2 C2 1.32(2) . ?
C2 N3 1.37(2) . ?
C2 C14 1.48(2) . ?
N3 C3 1.37(2) . ?
C3 N4 1.30(2) . ?
C3 C9 1.45(2) . ?
N4 C4 1.39(2) . ?
C4 N5 1.34(2) . ?
C4 C8 1.38(3) . ?
N5 C5 1.38(2) . ?
C5 C6 1.37(2) . ?
C6 C7 1.40(3) . ?
C7 C8 1.38(3) . ?
C9 C10 1.43(2) . ?
C9 C14 1.34(2) . ?
C10 C11 1.42(3) . ?
C11 C12 1.40(3) . ?
C12 C13 1.39(3) . ?
C13 C14 1.38(2) . ?
C15 C16 1.33(3) . ?
C16 C17 1.40(3) . ?
C17 C18 1.41(2) . ?

loop_
_geom_torsion_atom_site_label_1
_geom_torsion_atom_site_label_2
_geom_torsion_atom_site_label_3
_geom_torsion_atom_site_label_4
_geom_torsion
_geom_torsion_site_symmetry_1
_geom_torsion_site_symmetry_2
_geom_torsion_site_symmetry_3
_geom_torsion_site_symmetry_4
_geom_torsion_publ_flag
Cr1 N1 C1 N2 -21(2) . . . . ?
Cr1 N1 C1 C15 155.4(15) . . . . ?
Cr1 N1 C18 C17 -162.0(14) . . . . ?
Cr1 N3 C3 N4 16(3) . . . . ?
Cr1 N3 C3 C9 -165.2(11) . . . . ?
Cr1 N5 C5 C6 -169.1(14) . . . . ?
N1 C1 N2 C2 2(2) . . . . ?
N1 C1 C15 C16 10(3) . . . . ?
C1 N1 C18 C17 7(2) . . . . ?
C1 N2 C2 N3 14(3) . . . . ?
C1 N2 C2 C14 -164.6(15) . . . . ?
C1 C15 C16 C17 -1(3) . . . . ?
N2 C1 C15 C16 -172.6(16) . . . . ?
N2 C2 N3 Cr1 -9(3) . . . . ?
N2 C2 N3 C3 -175.2(18) . . . . ?
N2 C2 C14 C9 171.6(17) . . . . ?
N2 C2 C14 C13 1(3) . . . . ?
C2 N3 C3 N4 -177(2) . . . . ?
C2 N3 C3 C9 1(2) . . . . ?
N3 C2 C14 C9 -8(2) . . . . ?
N3 C2 C14 C13 -178.5(19) . . . . ?
N3 C3 N4 C4 6(3) . . . . ?
N3 C3 C9 C10 -173.2(17) . . . . ?
N3 C3 C9 C14 -6(2) . . . . ?
C3 N4 C4 N5 -5(3) . . . . ?
C3 N4 C4 C8 173(2) . . . . ?
C3 C9 C10 C11 174.2(17) . . . . ?
C3 C9 C14 C2 8.3(19) . . . . ?
C3 C9 C14 C13 179.9(18) . . . . ?
N4 C3 C9 C10 6(3) . . . . ?
N4 C3 C9 C14 172.3(18) . . . . ?
N4 C4 N5 Cr1 -16(3) . . . . ?
N4 C4 N5 C5 174.1(17) . . . . ?
N4 C4 C8 C7 -175(2) . . . . ?
C4 N5 C5 C6 2(3) . . . . ?
N5 C4 C8 C7 4(4) . . . . ?
N5 C5 C6 C7 1(3) . . . . ?
C5 C6 C7 C8 -1(3) . . . . ?
C6 C7 C8 C4 -1(4) . . . . ?
C8 C4 N5 Cr1 165.9(17) . . . . ?
C8 C4 N5 C5 -4(3) . . . . ?
C9 C3 N4 C4 -172.5(17) . . . . ?
C9 C10 C11 C12 -1(3) . . . . ?
C10 C9 C14 C2 176.8(15) . . . . ?
C10 C9 C14 C13 -12(3) . . . . ?
C10 C11 C12 C13 -3(3) . . . . ?
C11 C12 C13 C14 0(3) . . . . ?
C12 C13 C14 C2 176.8(19) . . . . ?
C12 C13 C14 C9 8(3) . . . . ?
C14 C2 N3 Cr1 169.8(11) . . . . ?
C14 C2 N3 C3 4(2) . . . . ?
C14 C9 C10 C11 8(2) . . . . ?
C15 C1 N2 C2 -174.9(18) . . . . ?
C15 C16 C17 C18 -3(3) . . . . ?
C16 C17 C18 N1 0(3) . . . . ?
C18 N1 C1 N2 170.3(14) . . . . ?
C18 N1 C1 C15 -13(2) . . . . ?

loop_
_smtbx_masks_void_nr
_smtbx_masks_void_average_x
_smtbx_masks_void_average_y
_smtbx_masks_void_average_z
_smtbx_masks_void_volume
_smtbx_masks_void_count_electrons
_smtbx_masks_void_content
1 0.000 0.302 0.750 11.8 0.3 ?
2 0.000 0.500 -0.218 149.0 49.0 ?
3 0.000 0.698 0.250 11.8 0.3 ?
4 0.500 0.000 -0.281 149.0 49.0 ?
5 0.500 0.198 0.250 11.8 0.3 ?
6 0.500 0.802 0.750 11.8 0.3 ?
